data_5000265
loop_
_publ_author_name
'de Silva, E. Dilip'
'Racok, Julie S.'
'Andersen, Raymond J.'
'Allen, Theresa M.'
'Brinen, Linda S.'
'Clardy, Jon'

_publ_section_title
;
 Neamphine, a sulfur containing aromatic heterocycle isolated from
 the marine sponge neamphius huxleyi
;
_journal_issue 24
_journal_name_full 'Tetrahedron Letters'
_journal_page_first 2707
_journal_page_last 2710
_journal_paper_doi 10.1016/0040-4039(91)85064-C
_journal_volume 32
_journal_year 1991
_chemical_formula_sum 'C6 H5 N3 O S'
_space_group_IT_number 4
_symmetry_cell_setting monoclinic
_symmetry_space_group_name_Hall 'P 2yb'
_symmetry_space_group_name_H-M 'P 1 21 1'
_cell_angle_alpha 90
_cell_angle_beta 97.09(6)
_cell_angle_gamma 90
_cell_formula_units_Z 2
_cell_length_a 7.837(5)
_cell_length_b 3.880(3)
_cell_length_c 11.518(9)
_cod_original_sg_symbol_H-M 'P 21'
_cod_original_formula_sum 'C6 H5 N3 O1 S1'
_cod_database_code 5000265

loop_
_symmetry_equiv_pos_site_id
_symmetry_equiv_pos_as_xyz
1 x,y,z
2 -x,1/2+y,-z

loop_
_atom_site_label
_atom_site_type_symbol
_atom_site_fract_x
_atom_site_fract_y
_atom_site_fract_z
N1 N 0.0604(5) 0.70800 0.2550(4)
N2 N 0.1769(6) 0.4676(21) 0.4256(4)
N3 N 0.5767(6) 0.3758(22) 0.2480(4)
S1 S 0.4990(2) 0.3086(14) 0.3732(1)
O1 O 0.2579(5) 0.7945(25) 0.0486(3)
C1 C 0.0388(8) 0.6196(25) 0.3647(6)
C2 C 0.4911(7) 0.5196(22) 0.1561(5)
C3 C 0.3145(7) 0.6500(23) 0.1411(5)
C4 C 0.2925(7) 0.4661(22) 0.3463(5)
C5 C 0.2257(6) 0.6087(22) 0.2399(5)
C6 C -0.0676(7) 0.8648(29) 0.1679(5)
H1 H -0.06620 0.66150 0.39720
H2 H 0.55240 0.54310 0.08930
H3 H -0.17110 0.90730 0.20220
H4 H -0.02390 1.07860 0.14170
H5 H -0.09180 0.71140 0.10260

loop_
_atom_type_symbol
_atom_type_radius_bond
C 0.68
H 0.23
N 0.68
O 0.68
S 1.02
